data_4127135
loop_
_publ_author_name
'Martin, Ruben'
'Tortajada Navarro, Andreu'
'Ninokata, Ryo'

_publ_section_title
;
 Ni-Catalyzed Site-Selective Dicarboxylation of 1,3-Dienes with CO2.
;
_journal_name_full 'Journal of the American Chemical Society'
_journal_paper_doi 10.1021/jacs.7b13220
_journal_year 2018
_chemical_formula_sum 'C35 H49 Ni O2 P'
_chemical_formula_weight 591.42
_chemical_name_systematic
;
 ?
;
_space_group_IT_number 2
_space_group_name_Hall '-P 1'
_symmetry_cell_setting triclinic
_symmetry_space_group_name_Hall '-P 1'
_symmetry_space_group_name_H-M 'P -1'
_atom_sites_solution_hydrogens geom
_audit_creation_method SHELXL-2014
_cell_angle_alpha 89.326(3)
_cell_angle_beta 89.533(3)
_cell_angle_gamma 79.092(3)
_cell_formula_units_Z 4
_cell_length_a 11.7813(14)
_cell_length_b 13.5251(17)
_cell_length_c 19.854(3)
_cell_measurement_reflns_used 5902
_cell_measurement_temperature 100(2)
_cell_measurement_theta_max 27.48
_cell_measurement_theta_min 2.54
_cell_volume 3106.2(7)
_diffrn_ambient_temperature 100(2)
_diffrn_detector_area_resol_mean 512
_diffrn_detector_type '4K CCD area detector APEX II'
_diffrn_measured_fraction_theta_full 0.974
_diffrn_measured_fraction_theta_max 0.943
_diffrn_measurement_device_type 'APEX DUO Kappa 4-axis goniometer'
_diffrn_measurement_method
;
 Fullsphere data collection, phi and omega scans
;
_diffrn_measurement_specimen_support 'magnetic support with MicroMount'
_diffrn_radiation_monochromator 'Quazar MX Multilayer Optics'
_diffrn_radiation_type MoK\a
_diffrn_radiation_wavelength 0.71073
_diffrn_reflns_av_unetI/netI 0.0895
_diffrn_reflns_Laue_measured_fraction_full 0.974
_diffrn_reflns_Laue_measured_fraction_max 0.943
_diffrn_reflns_limit_h_max 15
_diffrn_reflns_limit_h_min -15
_diffrn_reflns_limit_k_max 18
_diffrn_reflns_limit_k_min -18
_diffrn_reflns_limit_l_max 26
_diffrn_reflns_limit_l_min 0
_diffrn_reflns_number 15030
_diffrn_reflns_point_group_measured_fraction_full 0.974
_diffrn_reflns_point_group_measured_fraction_max 0.943
_diffrn_reflns_theta_full 25.242
_diffrn_reflns_theta_max 28.786
_diffrn_reflns_theta_min 1.026
_diffrn_source 'Microfocus source E025 IuS'
_diffrn_source_current 0.6
_diffrn_source_power 50
_diffrn_source_size '0.2 mm x 0.2 mm fine focus'
_diffrn_source_type 'Bruker APEX DUO'
_exptl_absorpt_coefficient_mu 0.705
_exptl_absorpt_correction_T_max 0.986
_exptl_absorpt_correction_T_min 0.758
_exptl_absorpt_correction_type multi-scan
_exptl_absorpt_process_details
; 
 TWINABS Version 2008/0 Bruker-Nonius
 Blessing, Acta Cryst. (1995) A51 33-38
;
_exptl_crystal_colour orange
_exptl_crystal_density_diffrn 1.265
_exptl_crystal_description needle
_exptl_crystal_F_000 1272
_exptl_crystal_size_max 0.40
_exptl_crystal_size_mid 0.04
_exptl_crystal_size_min 0.02
_refine_diff_density_max 1.060
_refine_diff_density_min -1.103
_refine_diff_density_rms 0.112
_refine_ls_extinction_method none
_refine_ls_goodness_of_fit_ref 1.012
_refine_ls_hydrogen_treatment constr
_refine_ls_matrix_type full
_refine_ls_number_parameters 704
_refine_ls_number_reflns 15030
_refine_ls_number_restraints 0
_refine_ls_restrained_S_all 1.012
_refine_ls_R_factor_all 0.0956
_refine_ls_R_factor_gt 0.0623
_refine_ls_shift/su_max 0.001
_refine_ls_shift/su_mean 0.000
_refine_ls_structure_factor_coef Fsqd
_refine_ls_weighting_details 'w=1/[\s^2^(Fo^2^)+(0.0766P)^2^+2.9626P] where P=(Fo^2^+2Fc^2^)/3'
_refine_ls_weighting_scheme calc
_refine_ls_wR_factor_gt 0.1515
_refine_ls_wR_factor_ref 0.1741
_reflns_Friedel_coverage 0.000
_reflns_number_gt 10786
_reflns_number_total 15030
_reflns_threshold_expression 'I > 2\s(I)'
_cod_data_source_file ja7b13220_si_002.cif
_cod_data_source_block mo_ATN737-05
_cod_depositor_comments
;
The following automatic conversions were performed:

'_symmetry_cell_setting' value 'Triclinic' changed to 'triclinic'
according to
/home/data/users/saulius/crontab/automatic-downloads/rss-feeds/ACS/lib/dictionaries/cif_core.dic
dictionary named 'cif_core.dic' version 2.4.2 from 2011-04-26.

'_exptl_absorpt_correction_type' value 'Multi-scan' changed to
'multi-scan' according to
/home/data/users/saulius/crontab/automatic-downloads/rss-feeds/ACS/lib/dictionaries/cif_core.dic
dictionary named 'cif_core.dic' version 2.4.2 from 2011-04-26.

Automatic conversion script
Id: cif_fix_values 4973 2017-02-22 13:04:09Z antanas 
;
_cod_original_sg_symbol_H-M P-1
_cod_database_code 4127135
_shelx_space_group_comment
;
The symmetry employed for this shelxl refinement is uniquely defined
by the following loop, which should always be used as a source of
symmetry information in preference to the above space-group names.
They are only intended as comments.
;
_shelx_estimated_absorpt_t_min 0.766
_shelx_estimated_absorpt_t_max 0.986
_shelxl_version_number 2014-3

loop_
_space_group_symop_operation_xyz
'x, y, z'
'-x, -y, -z'

loop_
_atom_site_label
_atom_site_type_symbol
_atom_site_fract_x
_atom_site_fract_y
_atom_site_fract_z
_atom_site_U_iso_or_equiv
_atom_site_adp_type
_atom_site_occupancy
_atom_site_site_symmetry_order
_atom_site_calc_flag
_atom_site_refinement_flags_posn
_atom_site_refinement_flags_adp
Ni1A Ni 0.36318(4) 0.92518(3) 0.64384(2) 0.01744(12) Uani 1 1 d . .
C1A C 0.5023(4) 0.9785(3) 0.74409(19) 0.0224(8) Uani 1 1 d . .
C2A C 0.4351(4) 1.0817(3) 0.7203(2) 0.0242(8) Uani 1 1 d . .
H2A1 H 0.4090 1.1245 0.7596 0.029 Uiso 1 1 calc R U
H2A2 H 0.4858 1.1161 0.6921 0.029 Uiso 1 1 calc R U
C3A C 0.3330(4) 1.0660(3) 0.6804(2) 0.0227(8) Uani 1 1 d . .
H3A H 0.2563 1.0873 0.7031 0.027 Uiso 1 1 calc R U
C4A C 0.3300(4) 1.0658(3) 0.61002(19) 0.0216(8) Uani 1 1 d . .
H4A H 0.3885 1.0937 0.5826 0.026 Uiso 1 1 calc R U
C5A C 0.2517(3) 1.0137(3) 0.57922(19) 0.0201(8) Uani 1 1 d . .
H5A H 0.1728 1.0324 0.5997 0.024 Uiso 1 1 calc R U
C6A C 0.2450(3) 1.0032(3) 0.50551(19) 0.0196(8) Uani 1 1 d . .
C7A C 0.3262(4) 1.0306(3) 0.4605(2) 0.0242(8) Uani 1 1 d . .
H7A H 0.3931 1.0512 0.4775 0.029 Uiso 1 1 calc R U
C8A C 0.3103(4) 1.0282(3) 0.3911(2) 0.0262(9) Uani 1 1 d . .
H8A H 0.3656 1.0482 0.3614 0.031 Uiso 1 1 calc R U
C9A C 0.2145(4) 0.9969(3) 0.3653(2) 0.0289(9) Uani 1 1 d . .
H9A H 0.2035 0.9961 0.3180 0.035 Uiso 1 1 calc R U
C10A C 0.1344(4) 0.9667(3) 0.4088(2) 0.0264(9) Uani 1 1 d . .
H10A H 0.0694 0.9435 0.3914 0.032 Uiso 1 1 calc R U
C11A C 0.1501(3) 0.9707(3) 0.4782(2) 0.0225(8) Uani 1 1 d . .
H11A H 0.0945 0.9506 0.5077 0.027 Uiso 1 1 calc R U
C12A C 0.3677(3) 0.7038(3) 0.70612(19) 0.0211(8) Uani 1 1 d . .
H12A H 0.4423 0.7173 0.7242 0.025 Uiso 1 1 calc R U
C13A C 0.3805(4) 0.5898(3) 0.7111(2) 0.0267(9) Uani 1 1 d . .
H13A H 0.4424 0.5576 0.6800 0.032 Uiso 1 1 calc R U
H13B H 0.3074 0.5699 0.6975 0.032 Uiso 1 1 calc R U
C14A C 0.4104(4) 0.5537(3) 0.7837(2) 0.0304(10) Uani 1 1 d . .
H14A H 0.4134 0.4801 0.7868 0.037 Uiso 1 1 calc R U
H14B H 0.4879 0.5667 0.7950 0.037 Uiso 1 1 calc R U
C15A C 0.3231(4) 0.6059(3) 0.8345(2) 0.0347(11) Uani 1 1 d . .
H15A H 0.3493 0.5843 0.8806 0.042 Uiso 1 1 calc R U
H15B H 0.2478 0.5857 0.8272 0.042 Uiso 1 1 calc R U
C16A C 0.3080(4) 0.7202(3) 0.8286(2) 0.0324(10) Uani 1 1 d . .
H16A H 0.3807 0.7414 0.8415 0.039 Uiso 1 1 calc R U
H16B H 0.2463 0.7520 0.8599 0.039 Uiso 1 1 calc R U
C17A C 0.2761(4) 0.7558(3) 0.75620(19) 0.0236(8) Uani 1 1 d . .
H17A H 0.1998 0.7402 0.7448 0.028 Uiso 1 1 calc R U
H17B H 0.2704 0.8297 0.7528 0.028 Uiso 1 1 calc R U
C18A C 0.4797(3) 0.6966(3) 0.57381(18) 0.0193(8) Uani 1 1 d . .
H18A H 0.4716 0.6244 0.5714 0.023 Uiso 1 1 calc R U
C19A C 0.4789(3) 0.7389(3) 0.50118(19) 0.0239(8) Uani 1 1 d . .
H19A H 0.4048 0.7343 0.4795 0.029 Uiso 1 1 calc R U
H19B H 0.4851 0.8109 0.5025 0.029 Uiso 1 1 calc R U
C20A C 0.5799(4) 0.6804(3) 0.4593(2) 0.0295(9) Uani 1 1 d . .
H20A H 0.5693 0.6100 0.4540 0.035 Uiso 1 1 calc R U
H20B H 0.5798 0.7113 0.4138 0.035 Uiso 1 1 calc R U
C21A C 0.6959(4) 0.6810(3) 0.4931(2) 0.0281(9) Uani 1 1 d . .
H21A H 0.7585 0.6389 0.4670 0.034 Uiso 1 1 calc R U
H21B H 0.7108 0.7506 0.4934 0.034 Uiso 1 1 calc R U
C22A C 0.6964(3) 0.6410(3) 0.5648(2) 0.0271(9) Uani 1 1 d . .
H22A H 0.7707 0.6457 0.5863 0.032 Uiso 1 1 calc R U
H22B H 0.6898 0.5691 0.5642 0.032 Uiso 1 1 calc R U
C23A C 0.5958(3) 0.7007(3) 0.6067(2) 0.0234(8) Uani 1 1 d . .
H23A H 0.5972 0.6718 0.6528 0.028 Uiso 1 1 calc R U
H23B H 0.6052 0.7716 0.6101 0.028 Uiso 1 1 calc R U
C24A C 0.2297(3) 0.7387(3) 0.57534(19) 0.0193(8) Uani 1 1 d . .
H24A H 0.2262 0.7806 0.5333 0.023 Uiso 1 1 calc R U
C25A C 0.1122(3) 0.7748(3) 0.6112(2) 0.0253(9) Uani 1 1 d . .
H25A H 0.1087 0.7341 0.6527 0.030 Uiso 1 1 calc R U
H25B H 0.1060 0.8459 0.6245 0.030 Uiso 1 1 calc R U
C26A C 0.0110(3) 0.7657(3) 0.5664(2) 0.0249(9) Uani 1 1 d . .
H26A H 0.0097 0.8117 0.5271 0.030 Uiso 1 1 calc R U
H26B H -0.0621 0.7862 0.5918 0.030 Uiso 1 1 calc R U
C27A C 0.0195(4) 0.6579(3) 0.5416(2) 0.0265(9) Uani 1 1 d . .
H27A H -0.0445 0.6554 0.5101 0.032 Uiso 1 1 calc R U
H27B H 0.0113 0.6131 0.5804 0.032 Uiso 1 1 calc R U
C28A C 0.1353(4) 0.6201(3) 0.5061(2) 0.0279(9) Uani 1 1 d . .
H28A H 0.1405 0.5487 0.4937 0.034 Uiso 1 1 calc R U
H28B H 0.1390 0.6596 0.4640 0.034 Uiso 1 1 calc R U
C29A C 0.2377(3) 0.6297(3) 0.5509(2) 0.0234(8) Uani 1 1 d . .
H29A H 0.3106 0.6088 0.5254 0.028 Uiso 1 1 calc R U
H29B H 0.2392 0.5841 0.5904 0.028 Uiso 1 1 calc R U
O1A O 0.4734(2) 0.9011(2) 0.71526(13) 0.0232(6) Uani 1 1 d . .
O2A O 0.5780(2) 0.9735(2) 0.78662(14) 0.0279(6) Uani 1 1 d . .
P1A P 0.35534(8) 0.76555(7) 0.62215(5) 0.0174(2) Uani 1 1 d . .
Ni1B Ni 0.83069(4) 0.05919(3) 0.85393(2) 0.01711(12) Uani 1 1 d . .
C1B C 0.9974(4) -0.0020(3) 0.75577(19) 0.0217(8) Uani 1 1 d . .
C2B C 0.9735(3) -0.1034(3) 0.7824(2) 0.0230(8) Uani 1 1 d . .
H2B1 H 0.9664 -0.1482 0.7442 0.028 Uiso 1 1 calc R U
H2B2 H 1.0382 -0.1366 0.8111 0.028 Uiso 1 1 calc R U
C3B C 0.8631(3) -0.0846(3) 0.82265(19) 0.0204(8) Uani 1 1 d . .
H3B H 0.7964 -0.1080 0.8014 0.025 Uiso 1 1 calc R U
C4B C 0.8589(4) -0.0790(3) 0.89241(19) 0.0214(8) Uani 1 1 d . .
H4B H 0.9293 -0.1044 0.9200 0.026 Uiso 1 1 calc R U
C5B C 0.7578(3) -0.0237(3) 0.92240(18) 0.0195(8) Uani 1 1 d . .
H5B H 0.6869 -0.0438 0.9039 0.023 Uiso 1 1 calc R U
C6B C 0.7461(4) -0.0051(3) 0.99584(19) 0.0192(8) Uani 1 1 d . .
C7B C 0.6365(3) 0.0320(3) 1.0231(2) 0.0217(8) Uani 1 1 d . .
H7B H 0.5722 0.0478 0.9938 0.026 Uiso 1 1 calc R U
C8B C 0.6195(4) 0.0462(3) 1.0921(2) 0.0260(9) Uani 1 1 d . .
H8B H 0.5445 0.0717 1.1095 0.031 Uiso 1 1 calc R U
C9B C 0.7122(4) 0.0229(3) 1.1350(2) 0.0289(9) Uani 1 1 d . .
H9B H 0.7016 0.0320 1.1821 0.035 Uiso 1 1 calc R U
C10B C 0.8217(4) -0.0139(3) 1.1087(2) 0.0301(10) Uani 1 1 d . .
H10B H 0.8855 -0.0308 1.1384 0.036 Uiso 1 1 calc R U
C11B C 0.8392(4) -0.0262(3) 1.0400(2) 0.0246(8) Uani 1 1 d . .
H11B H 0.9151 -0.0491 1.0229 0.030 Uiso 1 1 calc R U
C12B C 0.8444(3) 0.2911(3) 0.91956(18) 0.0179(7) Uani 1 1 d . .
H12B H 0.8032 0.3628 0.9212 0.022 Uiso 1 1 calc R U
C13B C 0.8609(4) 0.2521(3) 0.9928(2) 0.0259(9) Uani 1 1 d . .
H13C H 0.7844 0.2570 1.0148 0.031 Uiso 1 1 calc R U
H13D H 0.8990 0.1803 0.9927 0.031 Uiso 1 1 calc R U
C14B C 0.9337(4) 0.3119(3) 1.0328(2) 0.0294(9) Uani 1 1 d . .
H14C H 0.9465 0.2824 1.0786 0.035 Uiso 1 1 calc R U
H14D H 0.8914 0.3821 1.0373 0.035 Uiso 1 1 calc R U
C15B C 1.0502(4) 0.3123(3) 0.9989(2) 0.0303(9) Uani 1 1 d . .
H15C H 1.0925 0.3563 1.0242 0.036 Uiso 1 1 calc R U
H15D H 1.0969 0.2432 0.9997 0.036 Uiso 1 1 calc R U
C16B C 1.0349(4) 0.3496(3) 0.9263(2) 0.0277(9) Uani 1 1 d . .
H16C H 0.9971 0.4215 0.9258 0.033 Uiso 1 1 calc R U
H16D H 1.1119 0.3442 0.9047 0.033 Uiso 1 1 calc R U
C17B C 0.9625(3) 0.2897(3) 0.8859(2) 0.0236(8) Uani 1 1 d . .
H17C H 1.0043 0.2192 0.8819 0.028 Uiso 1 1 calc R U
H17D H 0.9510 0.3187 0.8399 0.028 Uiso 1 1 calc R U
C18B C 0.7413(4) 0.2787(3) 0.78719(19) 0.0246(8) Uani 1 1 d . .
H18B H 0.8227 0.2677 0.7699 0.029 Uiso 1 1 calc R U
C19B C 0.7000(4) 0.3917(3) 0.7827(2) 0.0316(10) Uani 1 1 d . .
H19C H 0.7456 0.4254 0.8138 0.038 Uiso 1 1 calc R U
H19D H 0.6178 0.4088 0.7966 0.038 Uiso 1 1 calc R U
C20B C 0.7137(4) 0.4297(3) 0.7098(2) 0.0308(10) Uani 1 1 d . .
H20C H 0.6812 0.5026 0.7069 0.037 Uiso 1 1 calc R U
H20D H 0.7969 0.4199 0.6980 0.037 Uiso 1 1 calc R U
C21B C 0.6529(5) 0.3742(3) 0.6600(2) 0.0359(11) Uani 1 1 d . .
H21C H 0.5685 0.3915 0.6681 0.043 Uiso 1 1 calc R U
H21D H 0.6684 0.3966 0.6138 0.043 Uiso 1 1 calc R U
C22B C 0.6918(4) 0.2613(3) 0.6655(2) 0.0347(11) Uani 1 1 d . .
H22C H 0.7740 0.2430 0.6516 0.042 Uiso 1 1 calc R U
H22D H 0.6456 0.2281 0.6346 0.042 Uiso 1 1 calc R U
C23B C 0.6779(4) 0.2239(3) 0.73751(19) 0.0235(8) Uani 1 1 d . .
H23C H 0.5947 0.2351 0.7495 0.028 Uiso 1 1 calc R U
H23D H 0.7089 0.1507 0.7403 0.028 Uiso 1 1 calc R U
C24B C 0.6127(3) 0.2483(3) 0.91850(19) 0.0176(7) Uani 1 1 d . .
H24B H 0.6249 0.2058 0.9603 0.021 Uiso 1 1 calc R U
C25B C 0.5732(3) 0.3572(3) 0.9435(2) 0.0230(8) Uani 1 1 d . .
H25C H 0.6362 0.3777 0.9694 0.028 Uiso 1 1 calc R U
H25D H 0.5558 0.4035 0.9043 0.028 Uiso 1 1 calc R U
C26B C 0.4650(4) 0.3648(3) 0.9883(2) 0.0286(9) Uani 1 1 d . .
H26C H 0.4844 0.3227 1.0292 0.034 Uiso 1 1 calc R U
H26D H 0.4395 0.4354 1.0025 0.034 Uiso 1 1 calc R U
C27B C 0.3666(3) 0.3303(3) 0.9515(2) 0.0286(9) Uani 1 1 d . .
H27C H 0.3417 0.3763 0.9130 0.034 Uiso 1 1 calc R U
H27D H 0.2998 0.3330 0.9824 0.034 Uiso 1 1 calc R U
C28B C 0.4048(4) 0.2223(3) 0.9257(2) 0.0287(9) Uani 1 1 d . .
H28C H 0.4207 0.1752 0.9645 0.034 Uiso 1 1 calc R U
H28D H 0.3416 0.2033 0.8992 0.034 Uiso 1 1 calc R U
C29B C 0.5135(3) 0.2134(3) 0.8815(2) 0.0251(8) Uani 1 1 d . .
H29C H 0.4949 0.2546 0.8402 0.030 Uiso 1 1 calc R U
H29D H 0.5387 0.1424 0.8679 0.030 Uiso 1 1 calc R U
O1B O 0.9330(2) 0.07817(19) 0.78127(13) 0.0213(6) Uani 1 1 d . .
O2B O 1.0733(2) 0.0004(2) 0.71316(14) 0.0260(6) Uani 1 1 d . .
P1B P 0.75280(8) 0.22008(7) 0.87199(5) 0.0176(2) Uani 1 1 d . .
C1R C 0.7946(5) 0.7146(4) 0.7365(3) 0.0467(14) Uani 1 1 d . .
H1R H 0.7877 0.7556 0.6970 0.056 Uiso 1 1 calc R U
C2R C 0.8941(5) 0.6426(4) 0.7467(3) 0.0488(13) Uani 1 1 d . .
H2R H 0.9549 0.6338 0.7144 0.059 Uiso 1 1 calc R U
C3R C 0.9036(5) 0.5839(4) 0.8046(3) 0.0453(13) Uani 1 1 d . .
H3R H 0.9717 0.5352 0.8124 0.054 Uiso 1 1 calc R U
C4R C 0.8155(5) 0.5956(4) 0.8508(2) 0.0403(12) Uani 1 1 d . .
H4R H 0.8221 0.5542 0.8901 0.048 Uiso 1 1 calc R U
C5R C 0.7175(5) 0.6672(4) 0.8406(3) 0.0457(13) Uani 1 1 d . .
H5R H 0.6572 0.6758 0.8733 0.055 Uiso 1 1 calc R U
C6R C 0.7058(5) 0.7269(4) 0.7831(3) 0.0504(14) Uani 1 1 d . .
H6R H 0.6375 0.7757 0.7758 0.060 Uiso 1 1 calc R U
C1S C 0.1692(5) 0.2834(4) 0.7547(3) 0.0554(17) Uani 1 1 d . .
H1S H 0.2077 0.2448 0.7909 0.066 Uiso 1 1 calc R U
C2S C 0.1877(5) 0.3819(4) 0.7396(3) 0.0581(15) Uani 1 1 d . .
H2S H 0.2392 0.4115 0.7660 0.070 Uiso 1 1 calc R U
C3S C 0.1302(5) 0.4339(4) 0.6865(3) 0.0573(16) Uani 1 1 d . .
H3S H 0.1413 0.5004 0.6768 0.069 Uiso 1 1 calc R U
C4S C 0.0594(6) 0.3932(5) 0.6483(3) 0.0591(16) Uani 1 1 d . .
H4S H 0.0211 0.4308 0.6116 0.071 Uiso 1 1 calc R U
C5S C 0.0418(5) 0.3014(5) 0.6609(4) 0.0591(16) Uani 1 1 d . .
H5S H -0.0074 0.2731 0.6321 0.071 Uiso 1 1 calc R U
C6S C 0.0925(5) 0.2460(4) 0.7141(4) 0.0562(17) Uani 1 1 d . .
H6S H 0.0750 0.1814 0.7234 0.067 Uiso 1 1 calc R U

loop_
_atom_site_aniso_label
_atom_site_aniso_U_11
_atom_site_aniso_U_22
_atom_site_aniso_U_33
_atom_site_aniso_U_23
_atom_site_aniso_U_13
_atom_site_aniso_U_12
Ni1A 0.0122(3) 0.0230(2) 0.0170(2) -0.00016(17) -0.00114(19) -0.00284(18)
C1A 0.016(2) 0.033(2) 0.0184(18) -0.0019(15) 0.0029(15) -0.0044(16)
C2A 0.023(2) 0.0266(18) 0.0234(19) -0.0027(15) -0.0013(17) -0.0054(16)
C3A 0.020(2) 0.0214(17) 0.026(2) -0.0027(14) -0.0024(16) -0.0021(15)
C4A 0.020(2) 0.0201(16) 0.0238(19) 0.0020(14) 0.0027(16) -0.0028(14)
C5A 0.0120(19) 0.0252(18) 0.0214(19) 0.0019(14) 0.0008(15) 0.0010(14)
C6A 0.0128(18) 0.0239(17) 0.0200(18) 0.0015(14) -0.0025(15) 0.0024(13)
C7A 0.018(2) 0.0326(19) 0.0224(19) -0.0022(15) 0.0023(16) -0.0048(16)
C8A 0.022(2) 0.031(2) 0.025(2) -0.0006(16) 0.0038(17) -0.0013(16)
C9A 0.034(3) 0.033(2) 0.0180(19) -0.0009(16) -0.0018(18) -0.0015(18)
C10A 0.023(2) 0.0279(19) 0.027(2) -0.0018(16) -0.0078(18) -0.0007(16)
C11A 0.015(2) 0.0284(18) 0.023(2) 0.0037(15) -0.0035(16) -0.0022(15)
C12A 0.016(2) 0.0274(18) 0.0202(19) 0.0007(15) 0.0005(15) -0.0035(14)
C13A 0.023(2) 0.030(2) 0.027(2) 0.0006(16) -0.0020(17) -0.0050(16)
C14A 0.028(2) 0.034(2) 0.028(2) 0.0102(17) -0.0026(18) -0.0027(17)
C15A 0.036(3) 0.043(2) 0.026(2) 0.0058(19) 0.001(2) -0.008(2)
C16A 0.032(3) 0.041(2) 0.023(2) 0.0012(18) 0.0019(19) -0.0053(19)
C17A 0.020(2) 0.0285(19) 0.0212(19) -0.0016(15) 0.0011(16) -0.0008(16)
C18A 0.0151(19) 0.0256(17) 0.0166(17) -0.0004(14) -0.0013(15) -0.0026(14)
C19A 0.012(2) 0.038(2) 0.0193(18) 0.0007(15) -0.0005(15) 0.0009(16)
C20A 0.016(2) 0.044(2) 0.026(2) -0.0032(18) 0.0052(17) -0.0006(17)
C21A 0.015(2) 0.039(2) 0.028(2) -0.0007(17) 0.0067(17) 0.0007(17)
C22A 0.009(2) 0.039(2) 0.030(2) 0.0006(17) 0.0008(16) 0.0032(16)
C23A 0.013(2) 0.032(2) 0.025(2) -0.0008(16) -0.0007(16) -0.0035(15)
C24A 0.0100(18) 0.0248(17) 0.0226(19) 0.0014(14) -0.0010(15) -0.0018(14)
C25A 0.016(2) 0.0282(19) 0.031(2) -0.0009(16) 0.0055(17) -0.0032(15)
C26A 0.0089(19) 0.0270(19) 0.038(2) -0.0038(16) 0.0033(17) -0.0011(14)
C27A 0.013(2) 0.034(2) 0.033(2) -0.0025(17) -0.0019(17) -0.0058(16)
C28A 0.017(2) 0.035(2) 0.033(2) -0.0077(17) -0.0047(18) -0.0045(16)
C29A 0.014(2) 0.0284(18) 0.026(2) -0.0032(15) 0.0000(16) -0.0001(15)
O1A 0.0192(15) 0.0297(14) 0.0209(14) 0.0000(11) -0.0042(11) -0.0050(11)
O2A 0.0196(16) 0.0387(15) 0.0259(15) -0.0041(12) -0.0039(13) -0.0061(12)
P1A 0.0106(5) 0.0237(4) 0.0174(5) 0.0004(4) -0.0002(4) -0.0017(3)
Ni1B 0.0112(2) 0.0217(2) 0.0173(2) -0.00030(17) 0.00033(18) -0.00049(17)
C1B 0.013(2) 0.032(2) 0.0205(19) 0.0004(15) -0.0041(15) -0.0034(14)
C2B 0.018(2) 0.0246(18) 0.0247(19) -0.0030(15) 0.0059(16) -0.0007(15)
C3B 0.016(2) 0.0200(16) 0.0246(19) -0.0028(14) 0.0010(16) -0.0029(14)
C4B 0.021(2) 0.0212(16) 0.0208(19) 0.0017(14) 0.0036(16) -0.0008(15)
C5B 0.017(2) 0.0228(17) 0.0184(18) 0.0014(14) 0.0013(15) -0.0036(14)
C6B 0.0170(19) 0.0213(16) 0.0192(18) 0.0019(13) -0.0001(15) -0.0035(14)
C7B 0.015(2) 0.0252(17) 0.0237(19) 0.0018(14) -0.0016(16) -0.0011(15)
C8B 0.023(2) 0.0274(18) 0.026(2) 0.0007(15) 0.0079(18) -0.0021(16)
C9B 0.036(3) 0.030(2) 0.020(2) 0.0005(16) 0.0006(18) -0.0061(18)
C10B 0.029(2) 0.038(2) 0.022(2) 0.0009(17) -0.0067(18) -0.0044(18)
C11B 0.015(2) 0.033(2) 0.024(2) -0.0005(16) -0.0030(16) 0.0009(16)
C12B 0.0121(19) 0.0221(16) 0.0188(18) -0.0020(13) -0.0022(14) -0.0009(13)
C13B 0.019(2) 0.038(2) 0.0210(19) 0.0000(16) -0.0015(16) -0.0066(17)
C14B 0.023(2) 0.044(2) 0.023(2) -0.0036(18) -0.0061(18) -0.0108(18)
C15B 0.020(2) 0.043(2) 0.030(2) -0.0040(18) -0.0064(18) -0.0123(18)
C16B 0.019(2) 0.039(2) 0.027(2) 0.0016(17) -0.0046(17) -0.0102(17)
C17B 0.0118(19) 0.035(2) 0.024(2) 0.0010(16) -0.0030(16) -0.0046(15)
C18B 0.028(2) 0.0281(19) 0.0187(19) -0.0010(15) -0.0015(16) -0.0069(16)
C19B 0.034(3) 0.030(2) 0.031(2) 0.0011(17) -0.004(2) -0.0057(18)
C20B 0.034(3) 0.0253(19) 0.033(2) 0.0058(17) -0.002(2) -0.0070(17)
C21B 0.045(3) 0.039(2) 0.024(2) 0.0086(18) -0.008(2) -0.009(2)
C22B 0.043(3) 0.033(2) 0.026(2) 0.0008(18) -0.001(2) -0.004(2)
C23B 0.024(2) 0.0244(18) 0.0227(19) 0.0005(15) -0.0055(17) -0.0064(15)
C24B 0.0068(17) 0.0213(16) 0.0244(19) -0.0005(14) -0.0014(14) -0.0021(13)
C25B 0.0118(19) 0.0227(17) 0.034(2) -0.0059(15) 0.0024(17) -0.0004(14)
C26B 0.015(2) 0.036(2) 0.035(2) -0.0089(18) 0.0070(18) -0.0042(16)
C27B 0.012(2) 0.032(2) 0.040(2) 0.0011(18) 0.0033(18) 0.0004(16)
C28B 0.012(2) 0.033(2) 0.040(2) -0.0020(18) -0.0005(18) -0.0023(16)
C29B 0.014(2) 0.0307(19) 0.029(2) -0.0037(16) 0.0032(17) 0.0006(16)
O1B 0.0174(14) 0.0252(13) 0.0196(13) -0.0027(10) 0.0041(11) 0.0005(10)
O2B 0.0183(15) 0.0366(15) 0.0226(14) -0.0027(11) 0.0057(12) -0.0043(12)
P1B 0.0112(5) 0.0222(4) 0.0186(5) 0.0004(3) -0.0011(4) -0.0013(3)
C1R 0.066(4) 0.038(3) 0.044(3) 0.009(2) -0.025(3) -0.028(3)
C2R 0.044(3) 0.057(3) 0.051(3) -0.001(3) 0.002(3) -0.022(3)
C3R 0.040(3) 0.041(3) 0.057(3) 0.002(2) -0.016(3) -0.012(2)
C4R 0.053(3) 0.038(2) 0.034(2) 0.003(2) -0.016(2) -0.019(2)
C5R 0.050(3) 0.045(3) 0.045(3) -0.010(2) 0.003(3) -0.017(2)
C6R 0.044(3) 0.031(2) 0.076(4) -0.010(2) -0.024(3) -0.004(2)
C1S 0.049(4) 0.061(3) 0.043(3) 0.007(3) 0.013(3) 0.022(3)
C2S 0.051(4) 0.057(3) 0.068(4) -0.013(3) -0.012(3) -0.015(3)
C3S 0.047(4) 0.054(3) 0.076(4) 0.018(3) -0.002(3) -0.024(3)
C4S 0.058(4) 0.064(4) 0.057(4) -0.006(3) 0.004(3) -0.015(3)
C5S 0.029(3) 0.061(4) 0.086(5) -0.020(3) -0.001(3) -0.005(3)
C6S 0.039(3) 0.030(2) 0.100(5) -0.004(3) 0.031(3) -0.010(2)

loop_
_atom_type_symbol
_atom_type_description
_atom_type_scat_dispersion_real
_atom_type_scat_dispersion_imag
_atom_type_scat_source
C C 0.0033 0.0016 'International Tables Vol C Tables 4.2.6.8 and 6.1.1.4'
H H 0.0000 0.0000 'International Tables Vol C Tables 4.2.6.8 and 6.1.1.4'
O O 0.0106 0.0060 'International Tables Vol C Tables 4.2.6.8 and 6.1.1.4'
P P 0.1023 0.0942 'International Tables Vol C Tables 4.2.6.8 and 6.1.1.4'
Ni Ni 0.3393 1.1124 'International Tables Vol C Tables 4.2.6.8 and 6.1.1.4'

loop_
_geom_angle_atom_site_label_1
_geom_angle_atom_site_label_2
_geom_angle_atom_site_label_3
_geom_angle
O1A Ni1A C4A 114.40(15)
O1A Ni1A C3A 83.01(14)
C4A Ni1A C3A 40.97(15)
O1A Ni1A C5A 154.62(14)
C4A Ni1A C5A 40.95(16)
C3A Ni1A C5A 72.50(16)
O1A Ni1A P1A 98.00(9)
C4A Ni1A P1A 145.89(13)
C3A Ni1A P1A 164.02(12)
C5A Ni1A P1A 107.38(12)
O2A C1A O1A 124.6(4)
O2A C1A C2A 120.2(4)
O1A C1A C2A 115.2(4)
C3A C2A C1A 108.9(3)
C4A C3A C2A 124.0(4)
C4A C3A Ni1A 68.2(2)
C2A C3A Ni1A 109.3(3)
C3A C4A C5A 117.7(3)
C3A C4A Ni1A 70.8(2)
C5A C4A Ni1A 72.2(2)
C4A C5A C6A 122.8(3)
C4A C5A Ni1A 66.8(2)
C6A C5A Ni1A 127.1(3)
C11A C6A C7A 117.4(4)
C11A C6A C5A 119.2(4)
C7A C6A C5A 123.2(4)
C8A C7A C6A 121.0(4)
C9A C8A C7A 120.3(4)
C8A C9A C10A 119.8(4)
C9A C10A C11A 119.5(4)
C6A C11A C10A 121.9(4)
C13A C12A C17A 110.9(3)
C13A C12A P1A 119.3(3)
C17A C12A P1A 112.6(2)
C12A C13A C14A 110.1(4)
C15A C14A C13A 112.4(3)
C14A C15A C16A 111.5(4)
C15A C16A C17A 110.8(4)
C12A C17A C16A 110.6(3)
C23A C18A C19A 109.4(3)
C23A C18A P1A 112.6(3)
C19A C18A P1A 110.3(2)
C20A C19A C18A 111.2(3)
C21A C20A C19A 111.1(3)
C22A C21A C20A 111.1(3)
C21A C22A C23A 111.4(3)
C18A C23A C22A 110.5(3)
C29A C24A C25A 109.8(3)
C29A C24A P1A 116.6(3)
C25A C24A P1A 113.9(3)
C26A C25A C24A 111.8(3)
C25A C26A C27A 111.3(3)
C26A C27A C28A 111.3(3)
C29A C28A C27A 111.6(3)
C28A C29A C24A 111.4(3)
C1A O1A Ni1A 118.2(2)
C18A P1A C24A 102.88(18)
C18A P1A C12A 104.46(16)
C24A P1A C12A 111.54(18)
C18A P1A Ni1A 114.93(13)
C24A P1A Ni1A 118.49(12)
C12A P1A Ni1A 103.88(13)
O1B Ni1B C4B 114.13(13)
O1B Ni1B C3B 83.27(13)
C4B Ni1B C3B 40.66(15)
O1B Ni1B C5B 154.72(13)
C4B Ni1B C5B 41.12(14)
C3B Ni1B C5B 72.57(15)
O1B Ni1B P1B 98.54(8)
C4B Ni1B P1B 145.35(11)
C3B Ni1B P1B 164.72(12)
C5B Ni1B P1B 106.73(11)
O2B C1B O1B 123.9(4)
O2B C1B C2B 120.4(3)
O1B C1B C2B 115.7(3)
C3B C2B C1B 108.8(3)
C4B C3B C2B 123.8(4)
C4B C3B Ni1B 68.4(2)
C2B C3B Ni1B 109.3(3)
C3B C4B C5B 117.8(4)
C3B C4B Ni1B 71.0(2)
C5B C4B Ni1B 71.6(2)
C4B C5B C6B 123.1(3)
C4B C5B Ni1B 67.3(2)
C6B C5B Ni1B 126.1(3)
C11B C6B C7B 117.8(4)
C11B C6B C5B 122.9(4)
C7B C6B C5B 119.2(4)
C8B C7B C6B 121.7(4)
C9B C8B C7B 119.5(4)
C8B C9B C10B 119.5(4)
C11B C10B C9B 121.1(4)
C10B C11B C6B 120.3(4)
C17B C12B C13B 110.1(3)
C17B C12B P1B 112.8(3)
C13B C12B P1B 111.2(3)
C14B C13B C12B 111.5(3)
C13B C14B C15B 111.7(4)
C16B C15B C14B 111.2(3)
C17B C16B C15B 112.0(3)
C16B C17B C12B 111.1(3)
C19B C18B C23B 111.4(3)
C19B C18B P1B 117.4(3)
C23B C18B P1B 112.9(3)
C18B C19B C20B 110.3(4)
C21B C20B C19B 111.3(3)
C22B C21B C20B 112.2(4)
C21B C22B C23B 111.2(4)
C18B C23B C22B 110.9(3)
C29B C24B C25B 110.1(3)
C29B C24B P1B 113.2(3)
C25B C24B P1B 116.9(3)
C26B C25B C24B 110.4(3)
C27B C26B C25B 111.7(4)
C26B C27B C28B 110.8(3)
C29B C28B C27B 111.1(3)
C28B C29B C24B 111.9(3)
C1B O1B Ni1B 117.6(2)
C12B P1B C18B 104.66(17)
C12B P1B C24B 102.69(17)
C18B P1B C24B 111.54(18)
C12B P1B Ni1B 115.03(12)
C18B P1B Ni1B 104.43(13)
C24B P1B Ni1B 117.93(12)
C6R C1R C2R 120.5(5)
C3R C2R C1R 119.2(5)
C4R C3R C2R 120.4(5)
C3R C4R C5R 120.2(5)
C4R C5R C6R 120.5(5)
C1R C6R C5R 119.1(5)
C6S C1S C2S 116.9(5)
C3S C2S C1S 119.0(6)
C4S C3S C2S 121.4(6)
C5S C4S C3S 120.7(6)
C4S C5S C6S 121.6(7)
C5S C6S C1S 120.3(5)

loop_
_geom_bond_atom_site_label_1
_geom_bond_atom_site_label_2
_geom_bond_distance
Ni1A O1A 1.914(3)
Ni1A C4A 1.978(3)
Ni1A C3A 2.013(4)
Ni1A C5A 2.050(4)
Ni1A P1A 2.2256(11)
C1A O2A 1.225(5)
C1A O1A 1.300(5)
C1A C2A 1.540(5)
C2A C3A 1.495(6)
C3A C4A 1.397(5)
C4A C5A 1.411(6)
C5A C6A 1.476(5)
C6A C11A 1.392(6)
C6A C7A 1.402(5)
C7A C8A 1.392(6)
C8A C9A 1.383(6)
C9A C10A 1.387(6)
C10A C11A 1.396(6)
C12A C13A 1.522(5)
C12A C17A 1.536(5)
C12A P1A 1.850(4)
C13A C14A 1.539(5)
C14A C15A 1.516(6)
C15A C16A 1.526(6)
C16A C17A 1.537(5)
C18A C23A 1.531(5)
C18A C19A 1.545(5)
C18A P1A 1.849(4)
C19A C20A 1.542(5)
C20A C21A 1.529(6)
C21A C22A 1.517(6)
C22A C23A 1.545(5)
C24A C29A 1.543(5)
C24A C25A 1.549(5)
C24A P1A 1.850(4)
C25A C26A 1.517(6)
C26A C27A 1.529(6)
C27A C28A 1.533(6)
C28A C29A 1.531(6)
Ni1B O1B 1.918(3)
Ni1B C4B 1.980(3)
Ni1B C3B 2.014(4)
Ni1B C5B 2.038(3)
Ni1B P1B 2.2278(11)
C1B O2B 1.230(5)
C1B O1B 1.304(5)
C1B C2B 1.538(5)
C2B C3B 1.502(5)
C3B C4B 1.388(5)
C4B C5B 1.412(5)
C5B C6B 1.484(5)
C6B C11B 1.396(6)
C6B C7B 1.400(5)
C7B C8B 1.394(5)
C8B C9B 1.376(6)
C9B C10B 1.391(6)
C10B C11B 1.384(6)
C12B C17B 1.536(5)
C12B C13B 1.542(5)
C12B P1B 1.846(4)
C13B C14B 1.520(6)
C14B C15B 1.524(6)
C15B C16B 1.523(6)
C16B C17B 1.522(6)
C18B C19B 1.515(5)
C18B C23B 1.524(6)
C18B P1B 1.848(4)
C19B C20B 1.549(6)
C20B C21B 1.512(7)
C21B C22B 1.511(6)
C22B C23B 1.530(5)
C24B C29B 1.536(6)
C24B C25B 1.545(5)
C24B P1B 1.863(4)
C25B C26B 1.536(5)
C26B C27B 1.524(6)
C27B C28B 1.537(6)
C28B C29B 1.532(5)
C1R C6R 1.378(8)
C1R C2R 1.389(8)
C2R C3R 1.382(7)
C3R C4R 1.366(7)
C4R C5R 1.374(7)
C5R C6R 1.383(7)
C1S C6S 1.384(9)
C1S C2S 1.419(8)
C2S C3S 1.371(8)
C3S C4S 1.329(9)
C4S C5S 1.319(8)
C5S C6S 1.362(9)

loop_
_geom_torsion_atom_site_label_1
_geom_torsion_atom_site_label_2
_geom_torsion_atom_site_label_3
_geom_torsion_atom_site_label_4
_geom_torsion
O2A C1A C2A C3A -168.0(4)
O1A C1A C2A C3A 12.9(5)
C1A C2A C3A C4A -99.3(4)
C1A C2A C3A Ni1A -23.1(4)
C2A C3A C4A C5A 156.0(3)
Ni1A C3A C4A C5A 56.8(3)
C2A C3A C4A Ni1A 99.1(3)
C3A C4A C5A C6A -176.5(3)
Ni1A C4A C5A C6A -120.3(3)
C3A C4A C5A Ni1A -56.1(3)
C4A C5A C6A C11A -166.0(3)
Ni1A C5A C6A C11A 109.7(4)
C4A C5A C6A C7A 9.7(6)
Ni1A C5A C6A C7A -74.6(5)
C11A C6A C7A C8A 1.9(6)
C5A C6A C7A C8A -173.9(3)
C6A C7A C8A C9A -1.1(6)
C7A C8A C9A C10A -0.7(6)
C8A C9A C10A C11A 1.6(6)
C7A C6A C11A C10A -1.0(6)
C5A C6A C11A C10A 175.0(3)
C9A C10A C11A C6A -0.8(6)
C17A C12A C13A C14A -56.6(5)
P1A C12A C13A C14A 170.2(3)
C12A C13A C14A C15A 55.2(5)
C13A C14A C15A C16A -54.6(5)
C14A C15A C16A C17A 54.8(5)
C13A C12A C17A C16A 58.0(5)
P1A C12A C17A C16A -165.5(3)
C15A C16A C17A C12A -56.5(5)
C23A C18A C19A C20A 57.3(4)
P1A C18A C19A C20A -178.3(3)
C18A C19A C20A C21A -56.1(5)
C19A C20A C21A C22A 55.0(5)
C20A C21A C22A C23A -55.9(5)
C19A C18A C23A C22A -57.6(4)
P1A C18A C23A C22A 179.3(3)
C21A C22A C23A C18A 57.8(5)
C29A C24A C25A C26A -55.9(4)
P1A C24A C25A C26A 171.3(3)
C24A C25A C26A C27A 56.2(4)
C25A C26A C27A C28A -55.1(4)
C26A C27A C28A C29A 54.8(5)
C27A C28A C29A C24A -55.4(4)
C25A C24A C29A C28A 55.2(4)
P1A C24A C29A C28A -173.3(3)
O2A C1A O1A Ni1A -174.1(3)
C2A C1A O1A Ni1A 4.9(4)
C23A C18A P1A C24A -175.4(3)
C19A C18A P1A C24A 62.1(3)
C23A C18A P1A C12A -58.7(3)
C19A C18A P1A C12A 178.7(3)
C23A C18A P1A Ni1A 54.4(3)
C19A C18A P1A Ni1A -68.2(3)
C29A C24A P1A C18A 41.8(3)
C25A C24A P1A C18A 171.4(3)
C29A C24A P1A C12A -69.6(3)
C25A C24A P1A C12A 59.9(3)
C29A C24A P1A Ni1A 169.9(2)
C25A C24A P1A Ni1A -60.6(3)
C13A C12A P1A C18A -51.8(4)
C17A C12A P1A C18A 175.7(3)
C13A C12A P1A C24A 58.7(4)
C17A C12A P1A C24A -73.8(3)
C13A C12A P1A Ni1A -172.6(3)
C17A C12A P1A Ni1A 54.9(3)
O2B C1B C2B C3B -168.9(4)
O1B C1B C2B C3B 11.1(5)
C1B C2B C3B C4B -98.3(4)
C1B C2B C3B Ni1B -21.9(4)
C2B C3B C4B C5B 155.4(3)
Ni1B C3B C4B C5B 56.0(3)
C2B C3B C4B Ni1B 99.4(3)
C3B C4B C5B C6B -174.9(4)
Ni1B C4B C5B C6B -119.2(4)
C3B C4B C5B Ni1B -55.7(3)
C4B C5B C6B C11B 10.6(6)
Ni1B C5B C6B C11B -73.8(4)
C4B C5B C6B C7B -167.1(3)
Ni1B C5B C6B C7B 108.5(4)
C11B C6B C7B C8B -1.0(6)
C5B C6B C7B C8B 176.8(3)
C6B C7B C8B C9B -0.3(6)
C7B C8B C9B C10B 0.4(6)
C8B C9B C10B C11B 0.9(6)
C9B C10B C11B C6B -2.3(6)
C7B C6B C11B C10B 2.3(6)
C5B C6B C11B C10B -175.4(4)
C17B C12B C13B C14B 55.8(4)
P1B C12B C13B C14B -178.5(3)
C12B C13B C14B C15B -55.6(5)
C13B C14B C15B C16B 54.5(5)
C14B C15B C16B C17B -54.8(5)
C15B C16B C17B C12B 55.9(4)
C13B C12B C17B C16B -55.6(4)
P1B C12B C17B C16B 179.6(3)
C23B C18B C19B C20B -56.3(5)
P1B C18B C19B C20B 171.3(3)
C18B C19B C20B C21B 54.9(5)
C19B C20B C21B C22B -54.6(5)
C20B C21B C22B C23B 54.7(5)
C19B C18B C23B C22B 56.8(5)
P1B C18B C23B C22B -168.4(3)
C21B C22B C23B C18B -55.2(5)
C29B C24B C25B C26B 56.1(4)
P1B C24B C25B C26B -172.8(3)
C24B C25B C26B C27B -57.1(4)
C25B C26B C27B C28B 56.4(4)
C26B C27B C28B C29B -55.1(5)
C27B C28B C29B C24B 55.6(4)
C25B C24B C29B C28B -56.0(4)
P1B C24B C29B C28B 171.0(3)
O2B C1B O1B Ni1B -173.5(3)
C2B C1B O1B Ni1B 6.4(5)
C17B C12B P1B C18B -56.8(3)
C13B C12B P1B C18B 179.0(3)
C17B C12B P1B C24B -173.4(2)
C13B C12B P1B C24B 62.4(3)
C17B C12B P1B Ni1B 57.2(3)
C13B C12B P1B Ni1B -67.0(3)
C19B C18B P1B C12B -53.7(4)
C23B C18B P1B C12B 174.4(3)
C19B C18B P1B C24B 56.6(4)
C23B C18B P1B C24B -75.2(3)
C19B C18B P1B Ni1B -175.0(3)
C23B C18B P1B Ni1B 53.2(3)
C29B C24B P1B C12B 169.6(3)
C25B C24B P1B C12B 39.9(3)
C29B C24B P1B C18B 58.0(3)
C25B C24B P1B C18B -71.6(3)
C29B C24B P1B Ni1B -62.8(3)
C25B C24B P1B Ni1B 167.5(2)
C6R C1R C2R C3R -0.6(8)
C1R C2R C3R C4R 0.9(8)
C2R C3R C4R C5R -1.2(8)
C3R C4R C5R C6R 1.2(8)
C2R C1R C6R C5R 0.6(8)
C4R C5R C6R C1R -0.9(8)
C6S C1S C2S C3S -0.3(8)
C1S C2S C3S C4S -1.2(10)
C2S C3S C4S C5S 0.5(10)
C3S C4S C5S C6S 1.9(10)
C4S C5S C6S C1S -3.4(9)
C2S C1S C6S C5S 2.5(8)
